data_7049683
loop_
_publ_author_name
'Xu, Xingyu'
'Zhang, Zengyu'
'Huang, Shiqing'
'Cao, Lei'
'Liu, Wei'
'Yan, Xiaoyu'

_publ_section_title
;
 4-Halo-1,2,3-triazolylidenes: stable carbenes featuring halogen bonding.
;
_journal_issue 20
_journal_name_full 'Dalton transactions (Cambridge, England : 2003)'
_journal_page_first 6931
_journal_page_last 6941
_journal_paper_doi 10.1039/c9dt01018a
_journal_volume 48
_journal_year 2019
_chemical_formula_moiety '2(C26 H34 Cl Cu I N3)'
_chemical_formula_sum 'C52 H68 Cl2 Cu2 I2 N6'
_chemical_formula_weight 1228.90
_space_group_crystal_system triclinic
_space_group_IT_number 2
_space_group_name_Hall '-P 1'
_space_group_name_H-M_alt 'P -1'
_symmetry_space_group_name_Hall '-P 1'
_symmetry_space_group_name_H-M 'P -1'
_atom_sites_solution_hydrogens geom
_atom_sites_solution_primary iterative
_audit_creation_date 2018-05-28
_audit_creation_method
;
Olex2 1.2
(compiled 2018.05.18 svn.r3508 for OlexSys, GUI svn.r5497)
;
_audit_update_record
;
2018-07-24 deposited with the CCDC.    2019-04-12 downloaded from the CCDC.
;
_cell_angle_alpha 101.894(4)
_cell_angle_beta 98.660(4)
_cell_angle_gamma 108.263(4)
_cell_formula_units_Z 2
_cell_length_a 12.4075(14)
_cell_length_b 15.6524(19)
_cell_length_c 15.669(2)
_cell_measurement_reflns_used 9554
_cell_measurement_temperature 200(2)
_cell_measurement_theta_max 25.396
_cell_measurement_theta_min 2.583
_cell_volume 2750.9(6)
_computing_cell_refinement 'SAINT V8.38A (?, 2016)'
_computing_data_reduction 'SAINT V8.38A (?, 2016)'
_computing_molecular_graphics 'Olex2 (Dolomanov et al., 2009)'
_computing_publication_material 'Olex2 (Dolomanov et al., 2009)'
_computing_structure_refinement 'XL (Sheldrick, 2008)'
_computing_structure_solution 'ShelXT (Sheldrick, 2015)'
_diffrn_ambient_temperature 200.01
_diffrn_measured_fraction_theta_full 0.995
_diffrn_measured_fraction_theta_max 0.990
_diffrn_measurement_device_type 'Bruker APEX-II CCD'
_diffrn_measurement_method '\f and \w scans'
_diffrn_radiation_type MoK\a
_diffrn_radiation_wavelength 0.71073
_diffrn_reflns_av_R_equivalents 0.0963
_diffrn_reflns_av_unetI/netI 0.1226
_diffrn_reflns_Laue_measured_fraction_full 0.995
_diffrn_reflns_Laue_measured_fraction_max 0.990
_diffrn_reflns_limit_h_max 15
_diffrn_reflns_limit_h_min -16
_diffrn_reflns_limit_k_max 19
_diffrn_reflns_limit_k_min -20
_diffrn_reflns_limit_l_max 18
_diffrn_reflns_limit_l_min -20
_diffrn_reflns_number 41940
_diffrn_reflns_point_group_measured_fraction_full 0.995
_diffrn_reflns_point_group_measured_fraction_max 0.990
_diffrn_reflns_theta_full 25.242
_diffrn_reflns_theta_max 27.590
_diffrn_reflns_theta_min 2.222
_diffrn_standards_number 0
_exptl_absorpt_coefficient_mu 2.031
_exptl_absorpt_correction_T_max 0.7456
_exptl_absorpt_correction_T_min 0.5722
_exptl_absorpt_correction_type multi-scan
_exptl_absorpt_process_details
'SADABS-2016/2 (Bruker,2016/2) was used for absorption correction. wR2(int) was 0.1199 before and 0.0721 after correction. The Ratio of minimum to maximum transmission is 0.7674. The \l/2 correction factor is Not present.'
_exptl_crystal_colour 'clear light yellow'
_exptl_crystal_colour_lustre clear
_exptl_crystal_colour_modifier light
_exptl_crystal_colour_primary yellow
_exptl_crystal_density_diffrn 1.484
_exptl_crystal_description block
_exptl_crystal_F_000 1240
_exptl_crystal_size_max 0.25
_exptl_crystal_size_mid 0.23
_exptl_crystal_size_min 0.21
_exptl_transmission_factor_max 0.7456
_exptl_transmission_factor_min 0.5722
_refine_diff_density_max 1.999
_refine_diff_density_min -1.137
_refine_diff_density_rms 0.190
_refine_ls_extinction_method none
_refine_ls_goodness_of_fit_ref 1.028
_refine_ls_hydrogen_treatment constr
_refine_ls_matrix_type full
_refine_ls_number_parameters 593
_refine_ls_number_reflns 12622
_refine_ls_number_restraints 24
_refine_ls_restrained_S_all 1.029
_refine_ls_R_factor_all 0.1621
_refine_ls_R_factor_gt 0.0782
_refine_ls_shift/su_max 0.001
_refine_ls_shift/su_mean 0.000
_refine_ls_structure_factor_coef Fsqd
_refine_ls_weighting_details 'w=1/[\s^2^(Fo^2^)+(0.1389P)^2^+1.6854P] where P=(Fo^2^+2Fc^2^)/3'
_refine_ls_weighting_scheme calc
_refine_ls_wR_factor_gt 0.2060
_refine_ls_wR_factor_ref 0.2516
_reflns_Friedel_coverage 0.000
_reflns_number_gt 6787
_reflns_number_total 12622
_reflns_threshold_expression 'I > 2\s(I)'
_cod_data_source_file c9dt01018a2.cif
_cod_data_source_block mo_xxy2017112302_0m_a
_cod_depositor_comments 'Adding full bibliography for 7049675--7049689.cif.'
_cod_original_cell_volume 2750.8(6)
_cod_database_code 7049683
_shelx_shelxl_version_number 2016/6
_shelx_space_group_comment
;
The symmetry employed for this shelxl refinement is uniquely defined
by the following loop, which should always be used as a source of
symmetry information in preference to the above space-group names.
They are only intended as comments.
;
_shelx_estimated_absorpt_t_max 0.675
_shelx_estimated_absorpt_t_min 0.631
_olex2_refinement_description
;
1. Fixed Uiso
 At 1.2 times of:
  All C(H) groups
 At 1.5 times of:
  All C(H,H,H) groups
2. Rigid bond restraints
 C0AA, C51, C50, C36, C35, C37
 with sigma for 1-2 distances of 0.001 and sigma for 1-3 distances of 0.001
3. Uiso/Uaniso restraints and constraints
Uanis(C37) \\sim Ueq, Uanis(C51) \\sim Ueq, Uanis(C0AA) \\sim Ueq: with sigma
of 0.001 and sigma for terminal atoms of 0.002
4.a Ternary CH refined with riding coordinates:
 C23(H23), C27(H27), C38(H38), C41(H41), C50(H50), C35(H35), C44(H44), C47(H47)
4.b Aromatic/amide H refined with riding coordinates:
 C31(H31), C21(H21), C14(H14), C33(H33), C32(H32), C13(H13), C15(H15),
 C19(H19), C9(H9), C20(H20), C8(H8), C7(H7)
4.c Idealised Me refined as rotating group:
 C24(H24A,H24B,H24C), C39(H39A,H39B,H39C), C26(H26A,H26B,H26C), C25(H25A,H25B,
 H25C), C40(H40A,H40B,H40C), C42(H42A,H42B,H42C), C48(H48A,H48B,H48C), C45(H45A,
 H45B,H45C), C49(H49A,H49B,H49C), C36(H36A,H36B,H36C), C43(H43A,H43B,H43C),
 C46(H46A,H46B,H46C), C28(H28A,H28B,H28C), C37(H37A,H37B,H37C), C51(H51A,H51B,
 H51C), C0AA(H0AA,H0AB,H0AC)
;
_olex2_submission_special_instructions 'No special instructions were received'

loop_
_space_group_symop_operation_xyz
'x, y, z'
'-x, -y, -z'

loop_
_atom_site_label
_atom_site_type_symbol
_atom_site_fract_x
_atom_site_fract_y
_atom_site_fract_z
_atom_site_U_iso_or_equiv
_atom_site_adp_type
_atom_site_occupancy
_atom_site_site_symmetry_order
_atom_site_calc_flag
_atom_site_refinement_flags_posn
_atom_site_refinement_flags_adp
I2 I 0.09389(6) 0.55085(4) 0.40779(4) 0.0485(2) Uani 1 1 d . .
I1 I 0.67033(5) 0.03994(4) -0.02311(5) 0.0540(2) Uani 1 1 d . .
Cu2 Cu 0.01433(9) 0.40979(7) 0.46926(7) 0.0372(3) Uani 1 1 d . .
Cu1 Cu 0.52149(10) 0.09971(7) 0.03813(7) 0.0392(3) Uani 1 1 d . .
Cl1 Cl 0.3816(2) 0.20940(14) 0.20431(15) 0.0444(5) Uani 1 1 d . .
Cl2 Cl 0.2180(2) 0.32536(15) 0.34675(16) 0.0477(6) Uani 1 1 d . .
N1 N 0.5816(5) 0.3043(4) 0.0580(4) 0.0284(14) Uani 1 1 d . .
N3 N 0.4923(5) 0.3545(4) 0.1465(4) 0.0288(14) Uani 1 1 d . .
N2 N 0.5640(5) 0.3815(4) 0.0933(4) 0.0295(14) Uani 1 1 d . .
N6 N 0.0865(6) 0.1695(4) 0.3791(4) 0.0320(15) Uani 1 1 d . .
N4 N -0.0318(5) 0.2075(4) 0.4457(4) 0.0291(14) Uani 1 1 d . .
N5 N -0.0029(5) 0.1333(4) 0.4147(4) 0.0288(14) Uani 1 1 d . .
C11 C 0.4412(7) 0.4164(5) 0.1918(5) 0.0296(17) Uani 1 1 d . .
C2 C 0.4693(7) 0.2629(5) 0.1416(5) 0.0295(17) Uani 1 1 d . .
C4 C 0.1095(7) 0.2625(5) 0.3885(5) 0.0334(18) Uani 1 1 d . .
C17 C -0.1299(7) 0.1924(5) 0.4887(5) 0.0289(18) Uani 1 1 d . .
C18 C -0.1093(7) 0.1954(5) 0.5792(5) 0.0307(18) Uani 1 1 d . .
C34 C 0.1070(7) 0.0645(6) 0.2499(5) 0.0361(19) Uani 1 1 d . .
C5 C 0.6545(7) 0.3096(5) -0.0072(5) 0.0313(18) Uani 1 1 d . .
C29 C 0.1455(7) 0.1096(5) 0.3412(5) 0.0331(18) Uani 1 1 d . .
C1 C 0.5266(7) 0.2255(5) 0.0837(5) 0.0309(17) Uani 1 1 d . .
C12 C 0.4956(7) 0.4647(5) 0.2820(6) 0.036(2) Uani 1 1 d . .
C10 C 0.5987(7) 0.2852(5) -0.0966(5) 0.0352(19) Uani 1 1 d . .
C3 C 0.0323(7) 0.2896(5) 0.4326(5) 0.0303(17) Uani 1 1 d . .
C16 C 0.3430(7) 0.4240(6) 0.1448(6) 0.041(2) Uani 1 1 d . .
C23 C 0.0134(7) 0.2140(6) 0.6337(5) 0.0357(19) Uani 1 1 d . .
H23 H 0.070366 0.246684 0.601606 0.043 Uiso 1 1 calc R .
C30 C 0.2381(8) 0.1034(6) 0.3961(6) 0.038(2) Uani 1 1 d . .
C6 C 0.7749(7) 0.3387(6) 0.0253(6) 0.044(2) Uani 1 1 d . .
C22 C -0.2398(7) 0.1756(5) 0.4361(5) 0.0353(19) Uani 1 1 d . .
C31 C 0.2982(8) 0.0490(6) 0.3576(6) 0.042(2) Uani 1 1 d . .
H31 H 0.362859 0.043033 0.393556 0.051 Uiso 1 1 calc R .
C27 C -0.2595(8) 0.1743(6) 0.3378(5) 0.040(2) Uani 1 1 d . .
H27 H -0.184771 0.178588 0.319203 0.048 Uiso 1 1 calc R .
C21 C -0.3309(7) 0.1628(6) 0.4795(6) 0.044(2) Uani 1 1 d . .
H21 H -0.406745 0.153664 0.447438 0.052 Uiso 1 1 calc R .
C14 C 0.3407(9) 0.5283(6) 0.2797(8) 0.055(3) Uani 1 1 d . .
H14 H 0.306077 0.567553 0.310690 0.066 Uiso 1 1 calc R .
C33 C 0.1697(8) 0.0114(6) 0.2146(6) 0.044(2) Uani 1 1 d . .
H33 H 0.147114 -0.020418 0.152518 0.052 Uiso 1 1 calc R .
C32 C 0.2631(8) 0.0044(6) 0.2676(6) 0.042(2) Uani 1 1 d . .
H32 H 0.304319 -0.032099 0.241646 0.051 Uiso 1 1 calc R .
C13 C 0.4387(9) 0.5189(6) 0.3239(6) 0.044(2) Uani 1 1 d . .
H13 H 0.469087 0.550806 0.385785 0.053 Uiso 1 1 calc R .
C15 C 0.2923(8) 0.4813(6) 0.1911(7) 0.048(2) Uani 1 1 d . .
H15 H 0.223969 0.487689 0.161133 0.057 Uiso 1 1 calc R .
C19 C -0.2022(7) 0.1803(6) 0.6183(6) 0.040(2) Uani 1 1 d . .
H19 H -0.191252 0.181430 0.679938 0.048 Uiso 1 1 calc R .
C38 C 0.2749(8) 0.1501(6) 0.4968(6) 0.041(2) Uani 1 1 d . .
H38 H 0.213039 0.174040 0.513699 0.050 Uiso 1 1 calc R .
C41 C 0.6055(8) 0.4583(6) 0.3295(6) 0.045(2) Uani 1 1 d . .
H41 H 0.615266 0.401449 0.294060 0.054 Uiso 1 1 calc R .
C9 C 0.6700(8) 0.2905(6) -0.1562(6) 0.049(2) Uani 1 1 d . .
H9 H 0.635203 0.274166 -0.218413 0.059 Uiso 1 1 calc R .
C20 C -0.3125(8) 0.1633(7) 0.5683(6) 0.049(2) Uani 1 1 d . .
H20 H -0.376781 0.151659 0.595960 0.059 Uiso 1 1 calc R .
C24 C 0.0302(8) 0.1213(6) 0.6346(7) 0.051(2) Uani 1 1 d . .
H24A H -0.023024 0.087953 0.666989 0.076 Uiso 1 1 calc GR .
H24B H 0.110932 0.133706 0.664557 0.076 Uiso 1 1 calc GR .
H24C H 0.013456 0.083035 0.572884 0.076 Uiso 1 1 calc GR .
C50 C 0.2935(11) 0.3745(9) 0.0462(8) 0.085(3) Uani 1 1 d . U
H50 H 0.341423 0.336577 0.026759 0.103 Uiso 1 1 calc R .
C8 C 0.7891(9) 0.3183(7) -0.1298(7) 0.056(3) Uani 1 1 d . .
H8 H 0.835650 0.321996 -0.172735 0.068 Uiso 1 1 calc R .
C35 C 0.0029(9) 0.0721(8) 0.1910(6) 0.059(2) Uani 1 1 d . U
H35 H -0.026299 0.115993 0.228286 0.071 Uiso 1 1 calc R .
C44 C 0.8335(7) 0.3676(7) 0.1231(6) 0.050(3) Uani 1 1 d . .
H44 H 0.771848 0.365185 0.157865 0.060 Uiso 1 1 calc R .
C47 C 0.4694(7) 0.2549(6) -0.1280(5) 0.043(2) Uani 1 1 d . .
H47 H 0.436163 0.263537 -0.073914 0.052 Uiso 1 1 calc R .
C39 C 0.2851(11) 0.0816(8) 0.5506(7) 0.068(3) Uani 1 1 d . .
H39A H 0.213025 0.026647 0.531619 0.102 Uiso 1 1 calc GR .
H39B H 0.297789 0.111611 0.614490 0.102 Uiso 1 1 calc GR .
H39C H 0.351032 0.062332 0.540377 0.102 Uiso 1 1 calc GR .
C26 C -0.2889(11) 0.2570(8) 0.3228(7) 0.068(3) Uani 1 1 d . .
H26A H -0.362924 0.253981 0.339166 0.103 Uiso 1 1 calc GR .
H26B H -0.296143 0.256131 0.259410 0.103 Uiso 1 1 calc GR .
H26C H -0.226876 0.314759 0.359862 0.103 Uiso 1 1 calc GR .
C25 C 0.0412(9) 0.2771(7) 0.7273(7) 0.063(3) Uani 1 1 d . .
H25A H 0.027113 0.334704 0.724198 0.095 Uiso 1 1 calc GR .
H25B H 0.123231 0.292381 0.755959 0.095 Uiso 1 1 calc GR .
H25C H -0.008733 0.245086 0.762468 0.095 Uiso 1 1 calc GR .
C40 C 0.3897(9) 0.2342(7) 0.5200(7) 0.064(3) Uani 1 1 d . .
H40A H 0.451095 0.213148 0.501225 0.095 Uiso 1 1 calc GR .
H40B H 0.412290 0.263081 0.584793 0.095 Uiso 1 1 calc GR .
H40C H 0.378846 0.280083 0.488598 0.095 Uiso 1 1 calc GR .
C42 C 0.7101(9) 0.5431(8) 0.3313(9) 0.082(4) Uani 1 1 d . .
H42A H 0.714059 0.545177 0.269730 0.122 Uiso 1 1 calc GR .
H42B H 0.781918 0.538019 0.361763 0.122 Uiso 1 1 calc GR .
H42C H 0.701231 0.600270 0.363480 0.122 Uiso 1 1 calc GR .
C7 C 0.8395(8) 0.3405(7) -0.0406(7) 0.058(3) Uani 1 1 d . .
H7 H 0.921758 0.357872 -0.022565 0.069 Uiso 1 1 calc R .
C48 C 0.4184(10) 0.1510(7) -0.1780(7) 0.065(3) Uani 1 1 d . .
H48A H 0.452741 0.140167 -0.229749 0.097 Uiso 1 1 calc GR .
H48B H 0.333647 0.131855 -0.198619 0.097 Uiso 1 1 calc GR .
H48C H 0.436188 0.114546 -0.137663 0.097 Uiso 1 1 calc GR .
C45 C 0.8954(10) 0.3054(8) 0.1494(8) 0.073(3) Uani 1 1 d . .
H45A H 0.841238 0.240503 0.129985 0.110 Uiso 1 1 calc GR .
H45B H 0.924173 0.324114 0.214663 0.110 Uiso 1 1 calc GR .
H45C H 0.961332 0.311059 0.120708 0.110 Uiso 1 1 calc GR .
C49 C 0.4344(9) 0.3136(8) -0.1861(8) 0.073(3) Uani 1 1 d . .
H49A H 0.467045 0.379679 -0.152274 0.109 Uiso 1 1 calc GR .
H49B H 0.349113 0.293527 -0.202846 0.109 Uiso 1 1 calc GR .
H49C H 0.464480 0.305367 -0.240369 0.109 Uiso 1 1 calc GR .
C36 C 0.0336(12) 0.1079(10) 0.1150(8) 0.088(4) Uani 1 1 d . U
H36A H 0.096718 0.168953 0.137370 0.131 Uiso 1 1 calc GR .
H36B H -0.034811 0.114333 0.080549 0.131 Uiso 1 1 calc GR .
H36C H 0.059344 0.064205 0.076354 0.131 Uiso 1 1 calc GR .
C43 C 0.6028(12) 0.4476(10) 0.4252(7) 0.088(4) Uani 1 1 d . .
H43A H 0.595708 0.503335 0.462236 0.132 Uiso 1 1 calc GR .
H43B H 0.674992 0.440245 0.451584 0.132 Uiso 1 1 calc GR .
H43C H 0.535854 0.392423 0.422312 0.132 Uiso 1 1 calc GR .
C46 C 0.9195(12) 0.4694(8) 0.1499(9) 0.102(5) Uani 1 1 d . .
H46A H 0.966423 0.478153 0.105194 0.153 Uiso 1 1 calc GR .
H46B H 0.970955 0.482740 0.208709 0.153 Uiso 1 1 calc GR .
H46C H 0.875787 0.511871 0.152766 0.153 Uiso 1 1 calc GR .
C28 C -0.3515(13) 0.0848(8) 0.2801(8) 0.097(5) Uani 1 1 d . .
H28A H -0.329786 0.031889 0.289675 0.145 Uiso 1 1 calc GR .
H28B H -0.358481 0.084715 0.216915 0.145 Uiso 1 1 calc GR .
H28C H -0.426421 0.079309 0.295878 0.145 Uiso 1 1 calc GR .
C37 C -0.0942(12) -0.0239(10) 0.1571(10) 0.101(4) Uani 1 1 d . U
H37A H -0.067702 -0.067318 0.118942 0.151 Uiso 1 1 calc GR .
H37B H -0.163300 -0.018588 0.122443 0.151 Uiso 1 1 calc GR .
H37C H -0.113825 -0.047214 0.208336 0.151 Uiso 1 1 calc GR .
C51 C 0.2983(16) 0.4401(12) -0.0091(12) 0.130(4) Uani 1 1 d . U
H51A H 0.219476 0.439213 -0.030641 0.195 Uiso 1 1 calc GR .
H51B H 0.330234 0.421594 -0.060482 0.195 Uiso 1 1 calc GR .
H51C H 0.348331 0.503232 0.026803 0.195 Uiso 1 1 calc GR .
C0AA C 0.1701(15) 0.3112(12) 0.0231(12) 0.130(4) Uani 1 1 d . U
H0AA H 0.159549 0.269530 0.062574 0.196 Uiso 1 1 calc GR .
H0AB H 0.149284 0.273880 -0.039364 0.196 Uiso 1 1 calc GR .
H0AC H 0.119796 0.348166 0.030999 0.196 Uiso 1 1 calc GR .

loop_
_atom_site_aniso_label
_atom_site_aniso_U_11
_atom_site_aniso_U_22
_atom_site_aniso_U_33
_atom_site_aniso_U_23
_atom_site_aniso_U_13
_atom_site_aniso_U_12
I2 0.0702(5) 0.0342(3) 0.0589(4) 0.0203(3) 0.0346(3) 0.0287(3)
I1 0.0467(4) 0.0400(4) 0.0717(5) -0.0012(3) 0.0273(3) 0.0145(3)
Cu2 0.0412(6) 0.0255(5) 0.0480(6) 0.0098(4) 0.0105(5) 0.0161(5)
Cu1 0.0542(7) 0.0314(6) 0.0378(6) 0.0075(4) 0.0129(5) 0.0231(5)
Cl1 0.0549(14) 0.0311(11) 0.0601(14) 0.0200(10) 0.0350(11) 0.0176(10)
Cl2 0.0512(13) 0.0352(12) 0.0687(16) 0.0217(11) 0.0357(11) 0.0163(10)
N1 0.029(3) 0.019(3) 0.035(4) 0.000(3) 0.007(3) 0.010(3)
N3 0.033(4) 0.026(3) 0.030(3) 0.009(3) 0.010(3) 0.011(3)
N2 0.032(4) 0.026(3) 0.033(4) 0.011(3) 0.010(3) 0.011(3)
N6 0.033(4) 0.027(4) 0.038(4) 0.010(3) 0.012(3) 0.012(3)
N4 0.033(4) 0.025(3) 0.038(4) 0.013(3) 0.011(3) 0.017(3)
N5 0.032(4) 0.025(3) 0.036(4) 0.013(3) 0.013(3) 0.012(3)
C11 0.031(4) 0.026(4) 0.040(5) 0.012(3) 0.018(3) 0.015(3)
C2 0.036(4) 0.022(4) 0.037(4) 0.011(3) 0.013(3) 0.016(3)
C4 0.040(5) 0.023(4) 0.044(5) 0.014(3) 0.014(4) 0.015(4)
C17 0.035(4) 0.013(4) 0.042(5) 0.010(3) 0.018(4) 0.008(3)
C18 0.034(4) 0.018(4) 0.038(5) 0.007(3) 0.011(3) 0.006(3)
C34 0.037(5) 0.044(5) 0.028(4) 0.017(4) 0.015(3) 0.009(4)
C5 0.033(4) 0.027(4) 0.034(4) 0.004(3) 0.016(3) 0.009(3)
C29 0.034(4) 0.028(4) 0.043(5) 0.013(4) 0.018(4) 0.013(4)
C1 0.036(4) 0.021(4) 0.035(4) 0.007(3) 0.009(3) 0.010(3)
C12 0.043(5) 0.028(4) 0.045(5) 0.014(4) 0.027(4) 0.013(4)
C10 0.038(5) 0.028(4) 0.036(5) 0.005(3) 0.011(4) 0.007(4)
C3 0.038(5) 0.022(4) 0.033(4) 0.012(3) 0.013(3) 0.010(3)
C16 0.030(5) 0.028(4) 0.073(6) 0.019(4) 0.020(4) 0.012(4)
C23 0.039(5) 0.040(5) 0.027(4) 0.014(4) 0.008(3) 0.010(4)
C30 0.047(5) 0.031(4) 0.043(5) 0.016(4) 0.018(4) 0.019(4)
C6 0.037(5) 0.038(5) 0.054(6) 0.007(4) 0.015(4) 0.012(4)
C22 0.043(5) 0.030(4) 0.039(5) 0.009(4) 0.008(4) 0.022(4)
C31 0.046(5) 0.029(5) 0.062(6) 0.013(4) 0.022(4) 0.022(4)
C27 0.043(5) 0.041(5) 0.037(5) 0.012(4) 0.006(4) 0.015(4)
C21 0.035(5) 0.043(5) 0.052(6) 0.009(4) 0.008(4) 0.015(4)
C14 0.072(7) 0.038(5) 0.089(8) 0.032(5) 0.050(6) 0.042(5)
C33 0.060(6) 0.036(5) 0.036(5) 0.004(4) 0.021(4) 0.016(4)
C32 0.057(6) 0.034(5) 0.051(6) 0.019(4) 0.024(4) 0.025(4)
C13 0.069(6) 0.035(5) 0.046(5) 0.015(4) 0.037(5) 0.028(5)
C15 0.048(6) 0.040(5) 0.074(7) 0.026(5) 0.028(5) 0.028(5)
C19 0.043(5) 0.033(5) 0.041(5) 0.010(4) 0.016(4) 0.008(4)
C38 0.045(5) 0.039(5) 0.039(5) 0.005(4) 0.005(4) 0.020(4)
C41 0.046(5) 0.047(5) 0.046(5) 0.007(4) 0.013(4) 0.027(5)
C9 0.056(6) 0.046(6) 0.037(5) 0.005(4) 0.012(4) 0.012(5)
C20 0.041(5) 0.051(6) 0.059(6) 0.012(5) 0.025(4) 0.016(5)
C24 0.049(6) 0.047(6) 0.075(7) 0.030(5) 0.017(5) 0.031(5)
C50 0.097(4) 0.085(7) 0.073(7) -0.018(4) -0.024(6) 0.076(4)
C8 0.064(7) 0.058(6) 0.057(7) 0.013(5) 0.038(5) 0.024(5)
C35 0.079(6) 0.082(5) 0.031(5) 0.011(4) 0.009(4) 0.052(4)
C44 0.029(5) 0.069(7) 0.047(5) 0.003(5) 0.006(4) 0.020(5)
C47 0.044(5) 0.046(5) 0.027(4) 0.011(4) 0.001(4) 0.004(4)
C39 0.102(9) 0.059(7) 0.047(6) 0.017(5) 0.012(6) 0.035(7)
C26 0.093(9) 0.067(7) 0.056(7) 0.026(6) 0.005(6) 0.044(7)
C25 0.058(7) 0.070(7) 0.051(6) -0.002(5) 0.003(5) 0.025(6)
C40 0.058(7) 0.049(6) 0.066(7) -0.004(5) 0.004(5) 0.013(5)
C42 0.041(6) 0.062(8) 0.132(12) 0.023(7) 0.016(6) 0.009(6)
C7 0.033(5) 0.060(7) 0.073(8) 0.004(5) 0.020(5) 0.012(5)
C48 0.065(7) 0.052(6) 0.061(7) 0.016(5) 0.000(5) 0.004(5)
C45 0.073(8) 0.081(9) 0.074(8) 0.021(6) 0.012(6) 0.042(7)
C49 0.048(6) 0.071(8) 0.096(9) 0.032(7) -0.002(6) 0.021(6)
C36 0.094(9) 0.128(9) 0.080(8) 0.068(7) 0.025(6) 0.066(6)
C43 0.123(11) 0.115(11) 0.048(7) 0.026(7) 0.014(7) 0.073(10)
C46 0.115(11) 0.054(8) 0.093(10) 0.001(7) -0.044(8) 0.014(8)
C28 0.137(13) 0.071(8) 0.053(7) 0.004(6) -0.009(7) 0.019(9)
C37 0.100(4) 0.099(4) 0.101(4) 0.033(2) 0.020(2) 0.030(2)
C51 0.134(5) 0.128(4) 0.128(5) 0.040(2) 0.028(2) 0.045(2)
C0AA 0.127(4) 0.131(4) 0.130(5) 0.035(2) 0.030(2) 0.041(2)

loop_
_atom_type_symbol
_atom_type_description
_atom_type_scat_dispersion_real
_atom_type_scat_dispersion_imag
_atom_type_scat_source
C C 0.0033 0.0016 'International Tables Vol C Tables 4.2.6.8 and 6.1.1.4'
H H 0.0000 0.0000 'International Tables Vol C Tables 4.2.6.8 and 6.1.1.4'
Cl Cl 0.1484 0.1585 'International Tables Vol C Tables 4.2.6.8 and 6.1.1.4'
Cu Cu 0.3201 1.2651 'International Tables Vol C Tables 4.2.6.8 and 6.1.1.4'
I I -0.4742 1.8119 'International Tables Vol C Tables 4.2.6.8 and 6.1.1.4'
N N 0.0061 0.0033 'International Tables Vol C Tables 4.2.6.8 and 6.1.1.4'

loop_
_geom_angle_atom_site_label_1
_geom_angle_atom_site_label_2
_geom_angle_atom_site_label_3
_geom_angle
_geom_angle_site_symmetry_1
_geom_angle_site_symmetry_3
Cu2 I2 Cu2 69.56(4) . 2_566
Cu1 I1 Cu1 69.65(4) . 2_655
I2 Cu2 I2 110.44(4) . 2_566
I2 Cu2 Cu2 54.82(3) 2_566 2_566
I2 Cu2 Cu2 55.61(4) . 2_566
C3 Cu2 I2 123.3(2) . 2_566
C3 Cu2 I2 126.3(2) . .
C3 Cu2 Cu2 178.0(2) . 2_566
I1 Cu1 I1 110.35(4) . 2_655
I1 Cu1 Cu1 56.43(4) . 2_655
I1 Cu1 Cu1 53.93(4) 2_655 2_655
C1 Cu1 I1 130.7(2) . .
C1 Cu1 I1 118.8(2) . 2_655
C1 Cu1 Cu1 172.1(2) . 2_655
N2 N1 C5 116.7(6) . .
N2 N1 C1 117.2(6) . .
C1 N1 C5 126.1(6) . .
N2 N3 C11 121.2(6) . .
N2 N3 C2 110.1(6) . .
C2 N3 C11 128.3(6) . .
N1 N2 N3 103.0(6) . .
N5 N6 C4 111.0(6) . .
N5 N6 C29 118.7(6) . .
C4 N6 C29 130.3(7) . .
N5 N4 C17 117.3(6) . .
N5 N4 C3 116.6(6) . .
C3 N4 C17 126.1(6) . .
N6 N5 N4 102.4(6) . .
C12 C11 N3 117.1(7) . .
C16 C11 N3 118.5(7) . .
C16 C11 C12 124.4(7) . .
N3 C2 Cl1 120.5(5) . .
N3 C2 C1 110.8(7) . .
C1 C2 Cl1 128.7(6) . .
N6 C4 Cl2 120.6(6) . .
N6 C4 C3 109.1(7) . .
C3 C4 Cl2 130.4(6) . .
C18 C17 N4 118.5(7) . .
C18 C17 C22 123.8(7) . .
C22 C17 N4 117.8(7) . .
C17 C18 C23 121.5(7) . .
C19 C18 C17 117.8(8) . .
C19 C18 C23 120.7(8) . .
C29 C34 C33 116.1(8) . .
C29 C34 C35 122.6(8) . .
C33 C34 C35 121.2(7) . .
C10 C5 N1 117.3(7) . .
C10 C5 C6 124.9(7) . .
C6 C5 N1 117.8(7) . .
C34 C29 N6 117.6(7) . .
C30 C29 N6 118.3(7) . .
C30 C29 C34 124.0(7) . .
N1 C1 Cu1 128.2(5) . .
C2 C1 Cu1 132.4(6) . .
C2 C1 N1 99.0(6) . .
C11 C12 C41 122.9(7) . .
C13 C12 C11 114.7(8) . .
C13 C12 C41 122.4(8) . .
C5 C10 C47 122.9(7) . .
C9 C10 C5 115.8(8) . .
C9 C10 C47 121.3(8) . .
N4 C3 Cu2 127.2(6) . .
N4 C3 C4 100.9(6) . .
C4 C3 Cu2 131.8(6) . .
C11 C16 C15 117.4(9) . .
C11 C16 C50 121.6(7) . .
C15 C16 C50 121.0(9) . .
C18 C23 H23 107.1 . .
C24 C23 C18 110.0(7) . .
C24 C23 H23 107.1 . .
C25 C23 C18 113.4(7) . .
C25 C23 H23 107.1 . .
C25 C23 C24 111.8(8) . .
C29 C30 C31 117.8(8) . .
C29 C30 C38 122.8(7) . .
C31 C30 C38 119.4(8) . .
C5 C6 C44 123.8(8) . .
C5 C6 C7 114.9(8) . .
C7 C6 C44 121.3(8) . .
C17 C22 C27 122.6(7) . .
C21 C22 C17 116.2(8) . .
C21 C22 C27 121.1(8) . .
C30 C31 H31 120.2 . .
C32 C31 C30 119.6(9) . .
C32 C31 H31 120.2 . .
C22 C27 H27 107.6 . .
C26 C27 C22 111.6(7) . .
C26 C27 H27 107.6 . .
C28 C27 C22 111.7(8) . .
C28 C27 H27 107.6 . .
C28 C27 C26 110.7(9) . .
C22 C21 H21 119.6 . .
C20 C21 C22 120.7(8) . .
C20 C21 H21 119.6 . .
C13 C14 H14 119.8 . .
C13 C14 C15 120.4(8) . .
C15 C14 H14 119.8 . .
C34 C33 H33 119.4 . .
C32 C33 C34 121.3(8) . .
C32 C33 H33 119.4 . .
C31 C32 H32 119.4 . .
C33 C32 C31 121.2(8) . .
C33 C32 H32 119.4 . .
C12 C13 H13 118.6 . .
C14 C13 C12 122.7(9) . .
C14 C13 H13 118.6 . .
C16 C15 H15 119.9 . .
C14 C15 C16 120.3(9) . .
C14 C15 H15 119.9 . .
C18 C19 H19 120.0 . .
C18 C19 C20 120.1(8) . .
C20 C19 H19 120.0 . .
C30 C38 H38 107.7 . .
C30 C38 C40 110.5(8) . .
C39 C38 C30 111.9(7) . .
C39 C38 H38 107.7 . .
C39 C38 C40 111.0(8) . .
C40 C38 H38 107.7 . .
C12 C41 H41 107.5 . .
C12 C41 C42 109.8(8) . .
C12 C41 C43 113.2(8) . .
C42 C41 H41 107.5 . .
C42 C41 C43 110.9(9) . .
C43 C41 H41 107.5 . .
C10 C9 H9 118.6 . .
C8 C9 C10 122.9(9) . .
C8 C9 H9 118.6 . .
C21 C20 C19 121.4(8) . .
C21 C20 H20 119.3 . .
C19 C20 H20 119.3 . .
C23 C24 H24A 109.5 . .
C23 C24 H24B 109.5 . .
C23 C24 H24C 109.5 . .
H24A C24 H24B 109.5 . .
H24A C24 H24C 109.5 . .
H24B C24 H24C 109.5 . .
C16 C50 H50 108.0 . .
C51 C50 C16 112.3(11) . .
C51 C50 H50 108.0 . .
C51 C50 C0AA 105.6(12) . .
C0AA C50 C16 114.8(13) . .
C0AA C50 H50 108.0 . .
C9 C8 H8 120.6 . .
C7 C8 C9 118.8(8) . .
C7 C8 H8 120.6 . .
C34 C35 H35 108.4 . .
C34 C35 C37 109.1(10) . .
C36 C35 C34 112.2(9) . .
C36 C35 H35 108.4 . .
C36 C35 C37 110.1(10) . .
C37 C35 H35 108.4 . .
C6 C44 H44 107.7 . .
C6 C44 C46 110.0(9) . .
C45 C44 C6 113.8(8) . .
C45 C44 H44 107.7 . .
C45 C44 C46 109.8(9) . .
C46 C44 H44 107.7 . .
C10 C47 H47 107.8 . .
C10 C47 C48 110.0(8) . .
C10 C47 C49 112.1(8) . .
C48 C47 H47 107.8 . .
C49 C47 H47 107.8 . .
C49 C47 C48 111.1(8) . .
C38 C39 H39A 109.5 . .
C38 C39 H39B 109.5 . .
C38 C39 H39C 109.5 . .
H39A C39 H39B 109.5 . .
H39A C39 H39C 109.5 . .
H39B C39 H39C 109.5 . .
C27 C26 H26A 109.5 . .
C27 C26 H26B 109.5 . .
C27 C26 H26C 109.5 . .
H26A C26 H26B 109.5 . .
H26A C26 H26C 109.5 . .
H26B C26 H26C 109.5 . .
C23 C25 H25A 109.5 . .
C23 C25 H25B 109.5 . .
C23 C25 H25C 109.5 . .
H25A C25 H25B 109.5 . .
H25A C25 H25C 109.5 . .
H25B C25 H25C 109.5 . .
C38 C40 H40A 109.5 . .
C38 C40 H40B 109.5 . .
C38 C40 H40C 109.5 . .
H40A C40 H40B 109.5 . .
H40A C40 H40C 109.5 . .
H40B C40 H40C 109.5 . .
C41 C42 H42A 109.5 . .
C41 C42 H42B 109.5 . .
C41 C42 H42C 109.5 . .
H42A C42 H42B 109.5 . .
H42A C42 H42C 109.5 . .
H42B C42 H42C 109.5 . .
C6 C7 H7 118.7 . .
C8 C7 C6 122.6(9) . .
C8 C7 H7 118.7 . .
C47 C48 H48A 109.5 . .
C47 C48 H48B 109.5 . .
C47 C48 H48C 109.5 . .
H48A C48 H48B 109.5 . .
H48A C48 H48C 109.5 . .
H48B C48 H48C 109.5 . .
C44 C45 H45A 109.5 . .
C44 C45 H45B 109.5 . .
C44 C45 H45C 109.5 . .
H45A C45 H45B 109.5 . .
H45A C45 H45C 109.5 . .
H45B C45 H45C 109.5 . .
C47 C49 H49A 109.5 . .
C47 C49 H49B 109.5 . .
C47 C49 H49C 109.5 . .
H49A C49 H49B 109.5 . .
H49A C49 H49C 109.5 . .
H49B C49 H49C 109.5 . .
C35 C36 H36A 109.5 . .
C35 C36 H36B 109.5 . .
C35 C36 H36C 109.5 . .
H36A C36 H36B 109.5 . .
H36A C36 H36C 109.5 . .
H36B C36 H36C 109.5 . .
C41 C43 H43A 109.5 . .
C41 C43 H43B 109.5 . .
C41 C43 H43C 109.5 . .
H43A C43 H43B 109.5 . .
H43A C43 H43C 109.5 . .
H43B C43 H43C 109.5 . .
C44 C46 H46A 109.5 . .
C44 C46 H46B 109.5 . .
C44 C46 H46C 109.5 . .
H46A C46 H46B 109.5 . .
H46A C46 H46C 109.5 . .
H46B C46 H46C 109.5 . .
C27 C28 H28A 109.5 . .
C27 C28 H28B 109.5 . .
C27 C28 H28C 109.5 . .
H28A C28 H28B 109.5 . .
H28A C28 H28C 109.5 . .
H28B C28 H28C 109.5 . .
C35 C37 H37A 109.5 . .
C35 C37 H37B 109.5 . .
C35 C37 H37C 109.5 . .
H37A C37 H37B 109.5 . .
H37A C37 H37C 109.5 . .
H37B C37 H37C 109.5 . .
C50 C51 H51A 109.5 . .
C50 C51 H51B 109.5 . .
C50 C51 H51C 109.5 . .
H51A C51 H51B 109.5 . .
H51A C51 H51C 109.5 . .
H51B C51 H51C 109.5 . .
C50 C0AA H0AA 109.5 . .
C50 C0AA H0AB 109.5 . .
C50 C0AA H0AC 109.5 . .
H0AA C0AA H0AB 109.5 . .
H0AA C0AA H0AC 109.5 . .
H0AB C0AA H0AC 109.5 . .

loop_
_geom_bond_atom_site_label_1
_geom_bond_atom_site_label_2
_geom_bond_distance
_geom_bond_site_symmetry_2
I2 Cu2 2.5641(12) .
I2 Cu2 2.5888(12) 2_566
I1 Cu1 2.6185(13) 2_655
I1 Cu1 2.5402(12) .
Cu2 Cu2 2.9395(19) 2_566
Cu2 C3 1.943(7) .
Cu1 Cu1 2.9466(19) 2_655
Cu1 C1 1.929(7) .
Cl1 C2 1.714(8) .
Cl2 C4 1.705(8) .
N1 N2 1.320(8) .
N1 C5 1.460(9) .
N1 C1 1.382(10) .
N3 N2 1.340(8) .
N3 C11 1.442(9) .
N3 C2 1.355(9) .
N6 N5 1.337(8) .
N6 C4 1.364(10) .
N6 C29 1.450(10) .
N4 N5 1.338(8) .
N4 C17 1.457(9) .
N4 C3 1.358(9) .
C11 C12 1.406(11) .
C11 C16 1.378(12) .
C2 C1 1.381(10) .
C4 C3 1.381(11) .
C17 C18 1.391(11) .
C17 C22 1.398(11) .
C18 C23 1.536(11) .
C18 C19 1.365(11) .
C34 C29 1.392(11) .
C34 C33 1.396(12) .
C34 C35 1.521(13) .
C5 C10 1.382(11) .
C5 C6 1.395(12) .
C29 C30 1.369(12) .
C12 C13 1.391(11) .
C12 C41 1.495(13) .
C10 C9 1.378(12) .
C10 C47 1.494(12) .
C16 C15 1.397(12) .
C16 C50 1.512(14) .
C23 H23 1.0000 .
C23 C24 1.532(12) .
C23 C25 1.511(12) .
C30 C31 1.404(11) .
C30 C38 1.527(11) .
C6 C44 1.501(13) .
C6 C7 1.399(13) .
C22 C27 1.517(12) .
C22 C21 1.387(11) .
C31 H31 0.9500 .
C31 C32 1.372(12) .
C27 H27 1.0000 .
C27 C26 1.503(13) .
C27 C28 1.500(14) .
C21 H21 0.9500 .
C21 C20 1.374(13) .
C14 H14 0.9500 .
C14 C13 1.371(14) .
C14 C15 1.372(14) .
C33 H33 0.9500 .
C33 C32 1.369(13) .
C32 H32 0.9500 .
C13 H13 0.9500 .
C15 H15 0.9500 .
C19 H19 0.9500 .
C19 C20 1.386(13) .
C38 H38 1.0000 .
C38 C39 1.517(14) .
C38 C40 1.538(13) .
C41 H41 1.0000 .
C41 C42 1.530(14) .
C41 C43 1.546(15) .
C9 H9 0.9500 .
C9 C8 1.372(13) .
C20 H20 0.9500 .
C24 H24A 0.9800 .
C24 H24B 0.9800 .
C24 H24C 0.9800 .
C50 H50 1.0000 .
C50 C51 1.47(2) .
C50 C0AA 1.480(19) .
C8 H8 0.9500 .
C8 C7 1.366(14) .
C35 H35 1.0000 .
C35 C36 1.468(15) .
C35 C37 1.527(17) .
C44 H44 1.0000 .
C44 C45 1.498(14) .
C44 C46 1.541(15) .
C47 H47 1.0000 .
C47 C48 1.529(13) .
C47 C49 1.529(14) .
C39 H39A 0.9800 .
C39 H39B 0.9800 .
C39 H39C 0.9800 .
C26 H26A 0.9800 .
C26 H26B 0.9800 .
C26 H26C 0.9800 .
C25 H25A 0.9800 .
C25 H25B 0.9800 .
C25 H25C 0.9800 .
C40 H40A 0.9800 .
C40 H40B 0.9800 .
C40 H40C 0.9800 .
C42 H42A 0.9800 .
C42 H42B 0.9800 .
C42 H42C 0.9800 .
C7 H7 0.9500 .
C48 H48A 0.9800 .
C48 H48B 0.9800 .
C48 H48C 0.9800 .
C45 H45A 0.9800 .
C45 H45B 0.9800 .
C45 H45C 0.9800 .
C49 H49A 0.9800 .
C49 H49B 0.9800 .
C49 H49C 0.9800 .
C36 H36A 0.9800 .
C36 H36B 0.9800 .
C36 H36C 0.9800 .
C43 H43A 0.9800 .
C43 H43B 0.9800 .
C43 H43C 0.9800 .
C46 H46A 0.9800 .
C46 H46B 0.9800 .
C46 H46C 0.9800 .
C28 H28A 0.9800 .
C28 H28B 0.9800 .
C28 H28C 0.9800 .
C37 H37A 0.9800 .
C37 H37B 0.9800 .
C37 H37C 0.9800 .
C51 H51A 0.9800 .
C51 H51B 0.9800 .
C51 H51C 0.9800 .
C0AA H0AA 0.9800 .
C0AA H0AB 0.9800 .
C0AA H0AC 0.9800 .
